data_4514770
loop_
_publ_author_name
'Procter, Richard J.'
'Uzelac, Marina'
'Cid, Jessica'
'Rushworth, Philip J.'
'Ingleson, Michael J.'

_publ_section_title
;
 Low-Coordinate NHC--Zinc Hydride Complexes Catalyze Alkyne C--H
 Borylation and Hydroboration Using Pinacolborane
;
_journal_issue 6
_journal_name_full 'ACS Catalysis'
_journal_page_first 5760
_journal_paper_doi 10.1021/acscatal.9b01370
_journal_volume 9
_journal_year 2019
_chemical_formula_moiety '0.67(C31 H43 F6 N3 O4 S2 Zn), C6 H4 Cl2'
_chemical_formula_sum 'C26.67 H32.67 Cl2 F4 N2 O2.67 S1.33 Zn0.67'
_chemical_formula_weight 657.11
_chemical_name_systematic '[(7DiPP)Zn(H)NTf2]'
_space_group_crystal_system triclinic
_space_group_IT_number 2
_space_group_name_Hall '-P 1'
_space_group_name_H-M_alt 'P -1'
_symmetry_space_group_name_Hall '-P 1'
_symmetry_space_group_name_H-M 'P -1'
_atom_sites_solution_hydrogens mixed
_audit_creation_date 2018-11-13
_audit_creation_method
;
Olex2 1.2
(compiled 2018.05.29 svn.r3508 for OlexSys, GUI svn.r5506)
;
_cell_angle_alpha 117.002(9)
_cell_angle_beta 106.690(6)
_cell_angle_gamma 94.539(6)
_cell_formula_units_Z 3
_cell_length_a 10.0474(6)
_cell_length_b 16.5268(15)
_cell_length_c 16.5479(14)
_cell_measurement_reflns_used 4375
_cell_measurement_temperature 150.0(3)
_cell_measurement_theta_max 24.2690
_cell_measurement_theta_min 3.1720
_cell_volume 2273.4(4)
_computing_cell_refinement
;
CrysAlisPro, Agilent Technologies,
Version 1.171.36.24 (release 03-12-2012 CrysAlis171 .NET)
(compiled Dec  3 2012,18:21:49)
;
_computing_data_collection
;
CrysAlisPro, Agilent Technologies,
Version 1.171.36.24 (release 03-12-2012 CrysAlis171 .NET)
(compiled Dec  3 2012,18:21:49)
;
_computing_data_reduction
;
CrysAlisPro, Agilent Technologies,
Version 1.171.36.24 (release 03-12-2012 CrysAlis171 .NET)
(compiled Dec  3 2012,18:21:49)
;
_computing_molecular_graphics 'Olex2 (Dolomanov et al., 2009)'
_computing_publication_material 'Olex2 (Dolomanov et al., 2009)'
_computing_structure_refinement 'ShelXL (Sheldrick, 2015)'
_computing_structure_solution 'ShelXT (Sheldrick, 2015)'
_diffrn_ambient_temperature 150.0(3)
_diffrn_detector_area_resol_mean 8.0714
_diffrn_measured_fraction_theta_full 0.999
_diffrn_measured_fraction_theta_max 0.887
_diffrn_measurement_details
;
#__ type_ start__ end____ width___ exp.time_
  1 omega   12.00   42.00   1.0000    3.9700
omega____ theta____ kappa____ phi______ frames
    -       20.0245  -57.0000   30.0000 30

#__ type_ start__ end____ width___ exp.time_
  2 omega   -9.00   25.00   1.0000    3.9700
omega____ theta____ kappa____ phi______ frames
    -      -18.7745  -99.0000   30.0000 34

#__ type_ start__ end____ width___ exp.time_
  3 omega  -20.00    5.00   1.0000    3.9700
omega____ theta____ kappa____ phi______ frames
    -      -18.7745  -99.0000  -90.0000 25

#__ type_ start__ end____ width___ exp.time_
  4 omega  -16.00   23.00   1.0000    3.9700
omega____ theta____ kappa____ phi______ frames
    -      -18.7745  -99.0000  150.0000 39

#__ type_ start__ end____ width___ exp.time_
  5 omega  -31.00   41.00   1.0000    3.9700
omega____ theta____ kappa____ phi______ frames
    -       20.0245  -57.0000  150.0000 72

#__ type_ start__ end____ width___ exp.time_
  6 omega  -30.00   -4.00   1.0000    3.9700
omega____ theta____ kappa____ phi______ frames
    -       20.0245  -57.0000   30.0000 26

#__ type_ start__ end____ width___ exp.time_
  7 omega  -35.00   22.00   1.0000    3.9700
omega____ theta____ kappa____ phi______ frames
    -       20.0245  -57.0000  120.0000 57

#__ type_ start__ end____ width___ exp.time_
  8 omega   -2.00   89.00   1.0000    3.9700
omega____ theta____ kappa____ phi______ frames
    -       20.0245   57.0000   30.0000 91

#__ type_ start__ end____ width___ exp.time_
  9 omega  -39.00   33.00   1.0000    3.9700
omega____ theta____ kappa____ phi______ frames
    -       20.0245  -57.0000  -90.0000 72

#__ type_ start__ end____ width___ exp.time_
 10 omega  -49.00   22.00   1.0000    3.9700
omega____ theta____ kappa____ phi______ frames
    -       20.0245  -57.0000 -120.0000 71
;
_diffrn_measurement_device_type 'SuperNova, Single source at offset), Eos'
_diffrn_measurement_method '\w scans'
_diffrn_orient_matrix_UB_11 0.0083844000
_diffrn_orient_matrix_UB_12 -0.0410770000
_diffrn_orient_matrix_UB_13 0.0025953000
_diffrn_orient_matrix_UB_21 -0.0280116000
_diffrn_orient_matrix_UB_22 0.0144981000
_diffrn_orient_matrix_UB_23 0.0377988000
_diffrn_orient_matrix_UB_31 -0.0702184000
_diffrn_orient_matrix_UB_32 -0.0239105000
_diffrn_orient_matrix_UB_33 -0.0351183000
_diffrn_radiation_monochromator mirror
_diffrn_radiation_type MoK\a
_diffrn_radiation_wavelength 0.71073
_diffrn_reflns_av_unetI/netI 0.1231
_diffrn_reflns_Laue_measured_fraction_full 0.999
_diffrn_reflns_Laue_measured_fraction_max 0.887
_diffrn_reflns_limit_h_max 13
_diffrn_reflns_limit_h_min -13
_diffrn_reflns_limit_k_max 22
_diffrn_reflns_limit_k_min -20
_diffrn_reflns_limit_l_max 21
_diffrn_reflns_limit_l_min -22
_diffrn_reflns_number 24348
_diffrn_reflns_point_group_measured_fraction_full 0.999
_diffrn_reflns_point_group_measured_fraction_max 0.887
_diffrn_reflns_theta_full 25.242
_diffrn_reflns_theta_max 29.213
_diffrn_reflns_theta_min 2.689
_diffrn_source 'SuperNova (Mo) X-ray Source'
_exptl_absorpt_coefficient_mu 0.875
_exptl_absorpt_correction_T_max 1.00000
_exptl_absorpt_correction_T_min 0.91657
_exptl_absorpt_correction_type multi-scan
_exptl_absorpt_process_details
;
CrysAlisPro, Agilent Technologies,
Version 1.171.36.24 (release 03-12-2012 CrysAlis171 .NET)
(compiled Dec  3 2012,18:21:49)
Empirical absorption correction using spherical harmonics,
 implemented in SCALE3 ABSPACK scaling algorithm.
;
_exptl_crystal_colour 'clear colourless'
_exptl_crystal_colour_lustre clear
_exptl_crystal_colour_primary colourless
_exptl_crystal_density_diffrn 1.440
_exptl_crystal_description block
_exptl_crystal_F_000 1018
_exptl_crystal_preparation 'Metathesis of ZnPh with HBPin'
_exptl_crystal_recrystallization_method 'Grown from a solution in orthodichlorobenzene layered with pentane at 2 C'
_exptl_crystal_size_max 0.15
_exptl_crystal_size_mid 0.15
_exptl_crystal_size_min 0.1
_refine_diff_density_max 0.986
_refine_diff_density_min -0.652
_refine_diff_density_rms 0.100
_refine_ls_extinction_method none
_refine_ls_goodness_of_fit_ref 0.942
_refine_ls_hydrogen_treatment mixed
_refine_ls_matrix_type full
_refine_ls_number_parameters 539
_refine_ls_number_reflns 24348
_refine_ls_number_restraints 144
_refine_ls_restrained_S_all 0.940
_refine_ls_R_factor_all 0.1204
_refine_ls_R_factor_gt 0.0699
_refine_ls_shift/su_max 0.001
_refine_ls_shift/su_mean 0.000
_refine_ls_structure_factor_coef Fsqd
_refine_ls_weighting_details 'w=1/[\s^2^(Fo^2^)+(0.0850P)^2^] where P=(Fo^2^+2Fc^2^)/3'
_refine_ls_weighting_scheme calc
_refine_ls_wR_factor_gt 0.1601
_refine_ls_wR_factor_ref 0.1735
_reflns_Friedel_coverage 0.000
_reflns_number_gt 13746
_reflns_number_total 24348
_reflns_threshold_expression 'I > 2\s(I)'
_cod_data_source_file cs9b01370_si_002.cif
_cod_data_source_block amji405_twin1_hklf4
_cod_database_code 4514770
_shelx_shelxl_version_number 2016/6
_chemical_oxdiff_formula C33H43F6N3O4Zn
_chemical_oxdiff_usercomment 'RP - zinc hydride trfilimide (+ NME indole)'
_shelx_space_group_comment
;
The symmetry employed for this shelxl refinement is uniquely defined
by the following loop, which should always be used as a source of
symmetry information in preference to the above space-group names.
They are only intended as comments.
;
_shelx_estimated_absorpt_t_max 0.918
_shelx_estimated_absorpt_t_min 0.880
_olex2_refinement_description
;
1. Twinned data refinement
 Scales: 0.60(4)
 0.377(14) 0.02(4)
2. Fixed Uiso
 At 1.2 times of:
  All C(H,H) groups, H27 of C27, H20 of C20, H10 of C10, H12 of C12, H9 of C9,
   H33 of C33, H34 of C34, H35 of C35, H36 of C36, H21 of C21, H42 of C42, H41
  of C41, H40 of C40, H43 of C43, H15 of C15, H24 of C24, H22 of C22, H8 of C8
 At 1.5 times of:
  All C(H,H,H) groups, H of C33
3. Restrained distances
 C39-Cl3 \\sim C38-Cl4
 with sigma of 0.02
 C39-C38 \\sim C38-C43 \\sim C43-C42 \\sim C42-C41 \\sim C41-C40 \\sim C40-C39
 with sigma of 0.02
 C39-C43 \\sim C39-C41 \\sim C42-C38 \\sim C42-C40 \\sim C38-C40 \\sim C43-C41
 with sigma of 0.04
 Cl3-C40 \\sim Cl3-C38 \\sim Cl4-C39 \\sim Cl4-C43
 with sigma of 0.04
4. Restrained planarity
 Cl3, Cl4, C39, C38, C43, C42, C41, C40
 with sigma of 0.1
5. Uiso/Uaniso restraints and constraints
Cl3 \\sim Cl4 \\sim C39 \\sim C38 \\sim C43 \\sim C42 \\sim C41 \\sim C40:
within 2A with sigma of 0.04 and sigma for terminal atoms of 0.08
Uanis(C41) = Uanis(C42) = Uanis(C43) = Uanis(C38) = Uanis(C39) = Uanis(C40)
6. Rigid body (RIGU) restrains
 Cl3, Cl4, C39, C38, C43, C42, C41, C40
 with sigma for 1-2 distances of 0.004 and sigma for 1-3 distances of 0.004
7. Others
 Fixed Sof: Cl3(0.5) Cl4(0.5) C43(0.5) H43(0.5) C38(0.5) C39(0.5) C40(0.5)
 H40(0.5) C41(0.5) H41(0.5) C42(0.5) H42(0.5)
8.a Ternary CH refined with riding coordinates:
 C15(H15), C24(H24), C27(H27), C12(H12)
8.b Secondary CH2 refined with riding coordinates:
 C5(H5A,H5B), C2(H2A,H2B), C3(H3A,H3B), C4(H4A,H4B)
8.c Aromatic/amide H refined with riding coordinates:
 C22(H22), C8(H8), C20(H20), C10(H10), C9(H9), C21(H21), C36(H36), C35(H35),
 C34(H34), C33(H33), C43(H43), C40(H40), C41(H41), C42(H42)
8.d Fitted hexagon refined as free rotating group:
 C43(C38,C39,C40,C41,C42)
8.e Idealised Me refined as rotating group:
 C29(H29A,H29B,H29C), C13(H13A,H13B,H13C), C17(H17A,H17B,H17C), C26(H26A,H26B,
 H26C), C25(H25A,H25B,H25C), C14(H14A,H14B,H14C), C28(H28A,H28B,H28C), C16(H16A,
 H16B,H16C)
;
_olex2_submission_special_instructions 'No special instructions were received'

loop_
_space_group_symop_operation_xyz
'x, y, z'
'-x, -y, -z'

loop_
_atom_site_label
_atom_site_type_symbol
_atom_site_fract_x
_atom_site_fract_y
_atom_site_fract_z
_atom_site_U_iso_or_equiv
_atom_site_adp_type
_atom_site_occupancy
_atom_site_site_symmetry_order
_atom_site_calc_flag
_atom_site_refinement_flags_posn
_atom_site_refinement_flags_adp
_atom_site_refinement_flags_occupancy
_atom_site_disorder_assembly
_atom_site_disorder_group
Zn1 Zn 0.58574(5) 0.18799(4) 0.39138(4) 0.02577(17) Uani 1 1 d . . . . .
S2 S 0.30824(13) 0.23403(10) 0.28086(10) 0.0297(3) Uani 1 1 d . . . . .
S1 S 0.27543(13) 0.04950(10) 0.24539(10) 0.0316(3) Uani 1 1 d . . . . .
Cl2 Cl 0.5507(2) 0.64755(13) 0.27018(14) 0.0843(6) Uani 1 1 d . . . . .
Cl1 Cl 0.8059(2) 0.62767(17) 0.19312(17) 0.1013(8) Uani 1 1 d . . . . .
O1 O 0.4261(3) 0.0598(2) 0.2632(2) 0.0308(9) Uani 1 1 d . . . . .
N2 N 0.8505(4) 0.1270(3) 0.3840(3) 0.0203(9) Uani 1 1 d . . . . .
O2 O 0.4577(3) 0.2397(2) 0.2967(2) 0.0292(8) Uani 1 1 d . . . . .
N1 N 0.8597(4) 0.2750(3) 0.4023(3) 0.0202(9) Uani 1 1 d . . . . .
O3 O 0.2150(4) 0.0072(3) 0.2890(3) 0.0438(10) Uani 1 1 d . . . . .
F1 F 0.2464(4) -0.0085(3) 0.0637(2) 0.0664(11) Uani 1 1 d . . . . .
C1 C 0.7869(5) 0.1962(3) 0.3878(3) 0.0208(10) Uani 1 1 d . . . . .
N3 N 0.2201(4) 0.1388(3) 0.2578(3) 0.0309(10) Uani 1 1 d . . . . .
F4 F 0.2715(4) 0.1727(3) 0.0979(3) 0.0748(12) Uani 1 1 d . . . . .
F2 F 0.2111(4) -0.1161(3) 0.0966(3) 0.0821(13) Uani 1 1 d . . . . .
O4 O 0.2697(4) 0.3104(3) 0.3476(3) 0.0437(10) Uani 1 1 d . . . . .
F6 F 0.0969(3) 0.2198(3) 0.1362(3) 0.0818(14) Uani 1 1 d . . . . .
C6 C 0.7813(4) 0.3404(3) 0.3874(3) 0.0213(11) Uani 1 1 d . . . . .
F5 F 0.2903(4) 0.3206(3) 0.1821(3) 0.0759(12) Uani 1 1 d . . . . .
C5 C 0.9921(4) 0.1219(4) 0.3739(4) 0.0262(12) Uani 1 1 d . . . . .
H5A H 0.995546 0.137088 0.324284 0.031 Uiso 1 1 calc R . . . .
H5B H 1.001472 0.058095 0.351823 0.031 Uiso 1 1 calc R . . . .
F3 F 0.0519(3) -0.0392(3) 0.0846(3) 0.0804(13) Uani 1 1 d . . . . .
C7 C 0.7497(4) 0.4080(3) 0.4644(3) 0.0229(11) Uani 1 1 d . . . . .
C23 C 0.7587(5) 0.0557(4) 0.4656(4) 0.0275(12) Uani 1 1 d . . . . .
C15 C 0.7702(5) 0.2560(4) 0.2110(3) 0.0266(12) Uani 1 1 d . . . . .
H15 H 0.856928 0.240350 0.239685 0.032 Uiso 1 1 calc R . . . .
C24 C 0.7229(5) -0.0473(4) 0.1959(4) 0.0345(13) Uani 1 1 d . . . . .
H24 H 0.773503 0.013438 0.209888 0.041 Uiso 1 1 calc R . . . .
C2 C 1.0198(4) 0.3122(3) 0.4386(4) 0.0262(12) Uani 1 1 d . . . . .
H2A H 1.041623 0.379825 0.467454 0.031 Uiso 1 1 calc R . . . .
H2B H 1.051329 0.286918 0.383727 0.031 Uiso 1 1 calc R . . . .
C11 C 0.7388(5) 0.3330(3) 0.2949(4) 0.0248(11) Uani 1 1 d . . . . .
C22 C 0.6778(5) -0.0216(4) 0.4581(4) 0.0328(13) Uani 1 1 d . . . . .
H22 H 0.666608 -0.017998 0.513404 0.039 Uiso 1 1 calc R . . . .
C3 C 1.1024(4) 0.2878(3) 0.5129(4) 0.0293(13) Uani 1 1 d . . . . .
H3A H 1.053529 0.296718 0.558026 0.035 Uiso 1 1 calc R . . . .
H3B H 1.196861 0.330362 0.549822 0.035 Uiso 1 1 calc R . . . .
C8 C 0.6776(5) 0.4698(3) 0.4462(4) 0.0298(12) Uani 1 1 d . . . . .
H8 H 0.656778 0.516313 0.496150 0.036 Uiso 1 1 calc R . . . .
C27 C 0.8413(5) 0.1406(4) 0.5651(4) 0.0291(12) Uani 1 1 d . . . . .
H27 H 0.878655 0.190920 0.555600 0.035 Uiso 1 1 calc R . . . .
C19 C 0.7074(5) -0.0353(4) 0.2895(4) 0.0276(12) Uani 1 1 d . . . . .
C18 C 0.7696(5) 0.0474(3) 0.3788(4) 0.0244(11) Uani 1 1 d . . . . .
C20 C 0.6303(5) -0.1098(4) 0.2879(4) 0.0368(14) Uani 1 1 d . . . . .
H20 H 0.588314 -0.166034 0.229426 0.044 Uiso 1 1 calc R . . . .
C10 C 0.6665(5) 0.3961(4) 0.2820(4) 0.0270(12) Uani 1 1 d . . . . .
H10 H 0.637700 0.392578 0.221535 0.032 Uiso 1 1 calc R . . . .
C12 C 0.7975(5) 0.4172(4) 0.5647(4) 0.0284(12) Uani 1 1 d . . . . .
H12 H 0.818016 0.357817 0.557546 0.034 Uiso 1 1 calc R . . . .
C9 C 0.6360(5) 0.4646(4) 0.3567(4) 0.0314(13) Uani 1 1 d . . . . .
H9 H 0.587592 0.506857 0.346690 0.038 Uiso 1 1 calc R . . . .
C29 C 0.9677(5) 0.1174(4) 0.6194(4) 0.0468(16) Uani 1 1 d . . . . .
H29A H 0.933352 0.071595 0.633937 0.070 Uiso 1 1 calc GR . . . .
H29B H 1.026022 0.173133 0.678894 0.070 Uiso 1 1 calc GR . . . .
H29C H 1.023737 0.092679 0.579610 0.070 Uiso 1 1 calc GR . . . .
C13 C 0.9356(5) 0.4951(4) 0.6356(4) 0.0408(14) Uani 1 1 d . . . . .
H13A H 1.009208 0.483554 0.608433 0.061 Uiso 1 1 calc GR . . . .
H13B H 0.966416 0.495712 0.696518 0.061 Uiso 1 1 calc GR . . . .
H13C H 0.917327 0.554575 0.646225 0.061 Uiso 1 1 calc GR . . . .
C17 C 0.6485(5) 0.1677(4) 0.1544(4) 0.0431(15) Uani 1 1 d . . . . .
H17A H 0.636561 0.146235 0.197556 0.065 Uiso 1 1 calc GR . . . .
H17B H 0.670971 0.119829 0.103314 0.065 Uiso 1 1 calc GR . . . .
H17C H 0.561407 0.181275 0.126698 0.065 Uiso 1 1 calc GR . . . .
C21 C 0.6144(6) -0.1029(4) 0.3702(5) 0.0436(15) Uani 1 1 d . . . . .
H21 H 0.560281 -0.153686 0.366404 0.052 Uiso 1 1 calc R . . . .
C31 C 0.1900(7) -0.0339(5) 0.1136(5) 0.0529(18) Uani 1 1 d . . . . .
C4 C 1.1186(5) 0.1872(4) 0.4675(4) 0.0293(12) Uani 1 1 d . . . . .
H4A H 1.206142 0.185887 0.453666 0.035 Uiso 1 1 calc R . . . .
H4B H 1.126375 0.165317 0.513610 0.035 Uiso 1 1 calc R . . . .
C30 C 0.2375(6) 0.2366(5) 0.1669(5) 0.0473(17) Uani 1 1 d . . . . .
C26 C 0.8125(5) -0.1180(4) 0.1612(4) 0.0426(15) Uani 1 1 d . . . . .
H26A H 0.906986 -0.095595 0.209858 0.064 Uiso 1 1 calc GR . . . .
H26B H 0.818928 -0.125335 0.101537 0.064 Uiso 1 1 calc GR . . . .
H26C H 0.767597 -0.177378 0.150337 0.064 Uiso 1 1 calc GR . . . .
C25 C 0.5783(5) -0.0785(4) 0.1131(4) 0.0466(16) Uani 1 1 d . . . . .
H25A H 0.527672 -0.138800 0.096882 0.070 Uiso 1 1 calc GR . . . .
H25B H 0.594123 -0.082528 0.057018 0.070 Uiso 1 1 calc GR . . . .
H25C H 0.522526 -0.033817 0.133522 0.070 Uiso 1 1 calc GR . . . .
C37 C 0.5457(7) 0.5461(4) 0.1716(5) 0.0500(17) Uani 1 1 d . . . . .
C14 C 0.6810(5) 0.4353(4) 0.6090(4) 0.0398(14) Uani 1 1 d . . . . .
H14A H 0.661586 0.494436 0.619328 0.060 Uiso 1 1 calc GR . . . .
H14B H 0.713273 0.436371 0.670121 0.060 Uiso 1 1 calc GR . . . .
H14C H 0.595164 0.386276 0.565388 0.060 Uiso 1 1 calc GR . . . .
C28 C 0.7487(6) 0.1765(4) 0.6263(4) 0.0512(17) Uani 1 1 d . . . . .
H28A H 0.668055 0.190112 0.591325 0.077 Uiso 1 1 calc GR . . . .
H28B H 0.804458 0.232366 0.686541 0.077 Uiso 1 1 calc GR . . . .
H28C H 0.715413 0.129457 0.639703 0.077 Uiso 1 1 calc GR . . . .
C36 C 0.4268(6) 0.4716(5) 0.1267(5) 0.0539(17) Uani 1 1 d . . . . .
H36 H 0.354337 0.476469 0.151913 0.065 Uiso 1 1 calc R . . . .
C32 C 0.6577(7) 0.5367(5) 0.1371(5) 0.0520(18) Uani 1 1 d . . . . .
C35 C 0.4161(8) 0.3889(5) 0.0431(5) 0.0594(19) Uani 1 1 d . . . . .
H35 H 0.334566 0.339832 0.010941 0.071 Uiso 1 1 calc R . . . .
C16 C 0.7970(6) 0.2850(4) 0.1415(4) 0.0440(15) Uani 1 1 d . . . . .
H16A H 0.708317 0.288498 0.102720 0.066 Uiso 1 1 calc GR . . . .
H16B H 0.835900 0.239776 0.099778 0.066 Uiso 1 1 calc GR . . . .
H16C H 0.863701 0.345279 0.177859 0.066 Uiso 1 1 calc GR . . . .
C34 C 0.5265(8) 0.3809(5) 0.0092(5) 0.062(2) Uani 1 1 d . . . . .
H34 H 0.520689 0.325695 -0.045359 0.074 Uiso 1 1 calc R . . . .
C33 C 0.6469(7) 0.4547(5) 0.0558(5) 0.0603(19) Uani 1 1 d . . . . .
H33 H 0.721001 0.448718 0.032026 0.072 Uiso 1 1 calc R . . . .
H H 0.497(6) 0.201(5) 0.445(5) 0.090 Uiso 1 1 d R . . . .
Cl3 Cl 1.1544(5) 0.6096(4) 1.1334(5) 0.1101(19) Uani 0.5 1 d D U P A -1
Cl4 Cl 0.9677(5) 0.5757(4) 0.9262(5) 0.1063(19) Uani 0.5 1 d D U P A -1
C43 C 0.8871(13) 0.3984(10) 0.8822(10) 0.0696(19) Uani 0.5 1 d D U P A -1
H43 H 0.833433 0.387475 0.820563 0.084 Uiso 0.5 1 calc R . P A -1
C38 C 0.9703(15) 0.4877(8) 0.9542(13) 0.0696(19) Uani 0.5 1 d DG U P A -1
C39 C 1.0506(12) 0.5039(7) 1.0462(11) 0.0696(19) Uani 0.5 1 d DG U P A -1
C40 C 1.0477(10) 0.4309(9) 1.0663(7) 0.0696(19) Uani 0.5 1 d DG U P A -1
H40 H 1.101355 0.441832 1.127947 0.084 Uiso 0.5 1 calc R . P A -1
C41 C 0.9645(11) 0.3416(7) 0.9944(8) 0.0696(19) Uani 0.5 1 d DG U P A -1
H41 H 0.962488 0.292792 1.007812 0.084 Uiso 0.5 1 calc R . P A -1
C42 C 0.8842(10) 0.3254(7) 0.9023(7) 0.0696(19) Uani 0.5 1 d DG U P A -1
H42 H 0.828526 0.265612 0.854120 0.084 Uiso 0.5 1 calc R . P A -1

loop_
_atom_site_aniso_label
_atom_site_aniso_U_11
_atom_site_aniso_U_22
_atom_site_aniso_U_33
_atom_site_aniso_U_23
_atom_site_aniso_U_13
_atom_site_aniso_U_12
Zn1 0.0237(3) 0.0281(4) 0.0218(3) 0.0099(3) 0.0083(2) 0.0048(3)
S2 0.0270(7) 0.0335(8) 0.0316(8) 0.0169(7) 0.0134(6) 0.0078(6)
S1 0.0299(7) 0.0280(8) 0.0279(8) 0.0071(7) 0.0116(6) 0.0010(6)
Cl2 0.1388(17) 0.0486(12) 0.0536(12) 0.0202(10) 0.0247(12) 0.0364(12)
Cl1 0.0816(13) 0.0986(19) 0.0935(17) 0.0536(15) -0.0053(12) -0.0270(11)
O1 0.0277(18) 0.026(2) 0.032(2) 0.0074(18) 0.0138(16) 0.0042(15)
N2 0.024(2) 0.017(2) 0.018(2) 0.0070(19) 0.0082(17) 0.0033(17)
O2 0.0252(17) 0.037(2) 0.035(2) 0.0233(19) 0.0129(16) 0.0106(16)
N1 0.0197(19) 0.023(2) 0.017(2) 0.0111(19) 0.0050(16) 0.0050(17)
O3 0.047(2) 0.034(2) 0.052(3) 0.019(2) 0.026(2) 0.0049(18)
F1 0.069(2) 0.074(3) 0.029(2) 0.005(2) 0.0202(18) 0.005(2)
C1 0.036(3) 0.021(3) 0.009(2) 0.008(2) 0.010(2) 0.011(2)
N3 0.0214(19) 0.036(3) 0.031(2) 0.013(2) 0.0094(18) 0.0023(19)
F4 0.088(3) 0.108(4) 0.037(2) 0.040(2) 0.024(2) 0.035(3)
F2 0.107(3) 0.033(2) 0.057(3) -0.008(2) 0.019(2) -0.002(2)
O4 0.045(2) 0.034(2) 0.057(3) 0.017(2) 0.034(2) 0.0159(18)
F6 0.038(2) 0.129(4) 0.091(3) 0.078(3) 0.003(2) 0.021(2)
C6 0.021(2) 0.014(3) 0.020(3) 0.005(2) 0.004(2) 0.001(2)
F5 0.075(2) 0.087(3) 0.089(3) 0.072(3) 0.015(2) 0.011(2)
C5 0.024(3) 0.027(3) 0.028(3) 0.012(3) 0.014(2) 0.007(2)
F3 0.040(2) 0.093(3) 0.047(2) 0.002(2) -0.0016(18) -0.0165(19)
C7 0.023(2) 0.021(3) 0.021(3) 0.008(2) 0.008(2) 0.007(2)
C23 0.031(3) 0.025(3) 0.030(3) 0.015(3) 0.013(2) 0.010(2)
C15 0.026(3) 0.036(3) 0.021(3) 0.015(3) 0.010(2) 0.012(2)
C24 0.037(3) 0.036(3) 0.023(3) 0.012(3) 0.005(2) 0.009(3)
C2 0.022(2) 0.024(3) 0.031(3) 0.014(3) 0.008(2) 0.003(2)
C11 0.025(2) 0.022(3) 0.023(3) 0.010(2) 0.006(2) 0.001(2)
C22 0.044(3) 0.025(3) 0.036(3) 0.018(3) 0.019(3) 0.007(2)
C3 0.016(2) 0.036(3) 0.029(3) 0.013(3) 0.004(2) 0.007(2)
C8 0.030(3) 0.021(3) 0.029(3) 0.005(3) 0.011(2) 0.006(2)
C27 0.045(3) 0.024(3) 0.022(3) 0.012(3) 0.016(2) 0.006(2)
C19 0.027(3) 0.026(3) 0.023(3) 0.007(2) 0.007(2) 0.008(2)
C18 0.026(3) 0.023(3) 0.024(3) 0.012(2) 0.009(2) 0.008(2)
C20 0.034(3) 0.021(3) 0.035(3) 0.002(3) 0.008(3) -0.003(2)
C10 0.025(3) 0.032(3) 0.023(3) 0.014(3) 0.006(2) 0.007(2)
C12 0.040(3) 0.024(3) 0.021(3) 0.009(2) 0.013(2) 0.013(2)
C9 0.026(3) 0.028(3) 0.039(3) 0.017(3) 0.008(2) 0.009(2)
C29 0.048(3) 0.046(4) 0.038(4) 0.024(3) 0.004(3) -0.003(3)
C13 0.045(3) 0.037(4) 0.023(3) 0.009(3) 0.002(3) 0.000(3)
C17 0.056(3) 0.034(4) 0.023(3) -0.001(3) 0.020(3) 0.006(3)
C21 0.041(3) 0.033(4) 0.055(4) 0.021(3) 0.019(3) 0.002(3)
C31 0.048(4) 0.044(4) 0.029(4) -0.004(3) 0.008(3) -0.008(3)
C4 0.025(3) 0.033(3) 0.029(3) 0.017(3) 0.006(2) 0.010(2)
C30 0.031(3) 0.072(5) 0.061(5) 0.049(4) 0.018(3) 0.017(3)
C26 0.044(3) 0.045(4) 0.024(3) 0.007(3) 0.011(3) 0.012(3)
C25 0.045(3) 0.047(4) 0.026(3) 0.004(3) 0.004(3) 0.017(3)
C37 0.069(4) 0.036(4) 0.041(4) 0.025(3) 0.006(3) 0.008(3)
C14 0.051(3) 0.033(3) 0.036(4) 0.012(3) 0.025(3) 0.011(3)
C28 0.079(4) 0.049(4) 0.032(4) 0.019(3) 0.029(3) 0.023(3)
C36 0.060(4) 0.056(5) 0.056(5) 0.039(4) 0.015(3) 0.016(4)
C32 0.056(4) 0.059(5) 0.044(4) 0.035(4) 0.008(3) 0.002(3)
C35 0.074(5) 0.044(5) 0.054(5) 0.030(4) 0.008(4) 0.007(4)
C16 0.055(3) 0.051(4) 0.029(3) 0.020(3) 0.020(3) 0.009(3)
C34 0.102(6) 0.047(5) 0.032(4) 0.022(4) 0.011(4) 0.031(5)
C33 0.073(5) 0.071(6) 0.055(5) 0.041(5) 0.029(4) 0.027(4)
Cl3 0.096(4) 0.081(4) 0.086(4) 0.008(3) 0.007(3) -0.003(3)
Cl4 0.093(3) 0.110(4) 0.154(5) 0.095(4) 0.047(3) 0.022(3)
C43 0.079(4) 0.055(4) 0.065(4) 0.017(3) 0.038(4) 0.008(3)
C38 0.079(4) 0.055(4) 0.065(4) 0.017(3) 0.038(4) 0.008(3)
C39 0.079(4) 0.055(4) 0.065(4) 0.017(3) 0.038(4) 0.008(3)
C40 0.079(4) 0.055(4) 0.065(4) 0.017(3) 0.038(4) 0.008(3)
C41 0.079(4) 0.055(4) 0.065(4) 0.017(3) 0.038(4) 0.008(3)
C42 0.079(4) 0.055(4) 0.065(4) 0.017(3) 0.038(4) 0.008(3)

loop_
_atom_type_symbol
_atom_type_description
_atom_type_scat_dispersion_real
_atom_type_scat_dispersion_imag
_atom_type_scat_source
C C 0.0033 0.0016 'International Tables Vol C Tables 4.2.6.8 and 6.1.1.4'
H H 0.0000 0.0000 'International Tables Vol C Tables 4.2.6.8 and 6.1.1.4'
Cl Cl 0.1484 0.1585 'International Tables Vol C Tables 4.2.6.8 and 6.1.1.4'
F F 0.0171 0.0103 'International Tables Vol C Tables 4.2.6.8 and 6.1.1.4'
N N 0.0061 0.0033 'International Tables Vol C Tables 4.2.6.8 and 6.1.1.4'
O O 0.0106 0.0060 'International Tables Vol C Tables 4.2.6.8 and 6.1.1.4'
S S 0.1246 0.1234 'International Tables Vol C Tables 4.2.6.8 and 6.1.1.4'
Zn Zn 0.2839 1.4301 'International Tables Vol C Tables 4.2.6.8 and 6.1.1.4'

loop_
_geom_angle_atom_site_label_1
_geom_angle_atom_site_label_2
_geom_angle_atom_site_label_3
_geom_angle
O1 Zn1 O2 75.26(12)
O1 Zn1 H 92(3)
O2 Zn1 H 94(3)
C1 Zn1 O1 112.92(15)
C1 Zn1 O2 109.20(15)
C1 Zn1 H 149(2)
O2 S2 N3 115.0(2)
O2 S2 C30 103.5(2)
N3 S2 C30 104.1(3)
O4 S2 O2 118.2(2)
O4 S2 N3 110.5(2)
O4 S2 C30 103.4(3)
O1 S1 N3 115.1(2)
O1 S1 C31 103.6(3)
O3 S1 O1 118.0(2)
O3 S1 N3 110.3(2)
O3 S1 C31 104.3(3)
N3 S1 C31 103.5(3)
S1 O1 Zn1 120.6(2)
C1 N2 C5 124.1(4)
C1 N2 C18 117.8(4)
C18 N2 C5 117.7(3)
S2 O2 Zn1 119.93(19)
C1 N1 C6 118.7(3)
C1 N1 C2 129.1(4)
C6 N1 C2 112.1(4)
N2 C1 Zn1 119.4(3)
N1 C1 Zn1 119.3(3)
N1 C1 N2 120.8(4)
S2 N3 S1 127.2(2)
C7 C6 N1 119.6(4)
C7 C6 C11 122.1(4)
C11 C6 N1 118.3(4)
N2 C5 H5A 108.8
N2 C5 H5B 108.8
N2 C5 C4 113.9(4)
H5A C5 H5B 107.7
C4 C5 H5A 108.8
C4 C5 H5B 108.8
C6 C7 C12 122.3(4)
C8 C7 C6 116.8(5)
C8 C7 C12 120.9(5)
C22 C23 C27 119.7(5)
C22 C23 C18 117.3(5)
C18 C23 C27 122.7(4)
C11 C15 H15 107.6
C17 C15 H15 107.6
C17 C15 C11 110.6(4)
C16 C15 H15 107.6
C16 C15 C11 113.7(4)
C16 C15 C17 109.4(4)
C19 C24 H24 107.9
C19 C24 C26 111.1(4)
C19 C24 C25 113.0(4)
C26 C24 H24 107.9
C25 C24 H24 107.9
C25 C24 C26 108.9(4)
N1 C2 H2A 109.0
N1 C2 H2B 109.0
N1 C2 C3 113.0(4)
H2A C2 H2B 107.8
C3 C2 H2A 109.0
C3 C2 H2B 109.0
C6 C11 C15 120.9(4)
C10 C11 C6 117.9(5)
C10 C11 C15 121.2(5)
C23 C22 H22 119.6
C21 C22 C23 120.9(5)
C21 C22 H22 119.6
C2 C3 H3A 108.9
C2 C3 H3B 108.9
C2 C3 C4 113.2(4)
H3A C3 H3B 107.8
C4 C3 H3A 108.9
C4 C3 H3B 108.9
C7 C8 H8 118.9
C9 C8 C7 122.2(5)
C9 C8 H8 118.9
C23 C27 H27 108.1
C23 C27 C29 109.7(4)
C23 C27 C28 113.0(4)
C29 C27 H27 108.1
C29 C27 C28 109.7(4)
C28 C27 H27 108.1
C18 C19 C24 123.3(5)
C20 C19 C24 119.6(5)
C20 C19 C18 117.2(5)
C23 C18 N2 118.5(4)
C19 C18 N2 119.2(5)
C19 C18 C23 122.3(5)
C19 C20 H20 119.1
C21 C20 C19 121.8(5)
C21 C20 H20 119.1
C11 C10 H10 119.3
C11 C10 C9 121.4(5)
C9 C10 H10 119.3
C7 C12 H12 107.7
C7 C12 C13 111.9(4)
C7 C12 C14 112.3(4)
C13 C12 H12 107.7
C14 C12 H12 107.7
C14 C12 C13 109.3(4)
C8 C9 C10 119.6(5)
C8 C9 H9 120.2
C10 C9 H9 120.2
C27 C29 H29A 109.5
C27 C29 H29B 109.5
C27 C29 H29C 109.5
H29A C29 H29B 109.5
H29A C29 H29C 109.5
H29B C29 H29C 109.5
C12 C13 H13A 109.5
C12 C13 H13B 109.5
C12 C13 H13C 109.5
H13A C13 H13B 109.5
H13A C13 H13C 109.5
H13B C13 H13C 109.5
C15 C17 H17A 109.5
C15 C17 H17B 109.5
C15 C17 H17C 109.5
H17A C17 H17B 109.5
H17A C17 H17C 109.5
H17B C17 H17C 109.5
C22 C21 H21 119.7
C20 C21 C22 120.5(5)
C20 C21 H21 119.7
F1 C31 S1 111.3(4)
F1 C31 F3 109.3(6)
F2 C31 S1 108.9(5)
F2 C31 F1 107.8(6)
F2 C31 F3 109.7(5)
F3 C31 S1 110.0(5)
C5 C4 C3 111.7(4)
C5 C4 H4A 109.3
C5 C4 H4B 109.3
C3 C4 H4A 109.3
C3 C4 H4B 109.3
H4A C4 H4B 107.9
F4 C30 S2 111.3(4)
F4 C30 F6 107.5(6)
F4 C30 F5 109.3(5)
F6 C30 S2 110.5(4)
F6 C30 F5 108.8(5)
F5 C30 S2 109.3(5)
C24 C26 H26A 109.5
C24 C26 H26B 109.5
C24 C26 H26C 109.5
H26A C26 H26B 109.5
H26A C26 H26C 109.5
H26B C26 H26C 109.5
C24 C25 H25A 109.5
C24 C25 H25B 109.5
C24 C25 H25C 109.5
H25A C25 H25B 109.5
H25A C25 H25C 109.5
H25B C25 H25C 109.5
C36 C37 Cl2 118.3(6)
C36 C37 C32 119.9(6)
C32 C37 Cl2 121.8(5)
C12 C14 H14A 109.5
C12 C14 H14B 109.5
C12 C14 H14C 109.5
H14A C14 H14B 109.5
H14A C14 H14C 109.5
H14B C14 H14C 109.5
C27 C28 H28A 109.5
C27 C28 H28B 109.5
C27 C28 H28C 109.5
H28A C28 H28B 109.5
H28A C28 H28C 109.5
H28B C28 H28C 109.5
C37 C36 H36 120.1
C37 C36 C35 119.9(7)
C35 C36 H36 120.1
C37 C32 Cl1 120.2(5)
C33 C32 Cl1 120.1(6)
C33 C32 C37 119.6(6)
C36 C35 H35 120.2
C34 C35 C36 119.6(6)
C34 C35 H35 120.2
C15 C16 H16A 109.5
C15 C16 H16B 109.5
C15 C16 H16C 109.5
H16A C16 H16B 109.5
H16A C16 H16C 109.5
H16B C16 H16C 109.5
C35 C34 H34 119.8
C35 C34 C33 120.3(6)
C33 C34 H34 119.8
C32 C33 C34 120.6(7)
C32 C33 H33 119.7
C34 C33 H33 119.7
C38 C43 H43 120.0
C38 C43 C42 120.0
C42 C43 H43 120.0
C43 C38 Cl4 118.1(9)
C43 C38 C39 120.0
C39 C38 Cl4 121.9(9)
C38 C39 Cl3 121.2(9)
C40 C39 Cl3 118.8(9)
C40 C39 C38 120.0
C39 C40 H40 120.0
C41 C40 C39 120.0
C41 C40 H40 120.0
C40 C41 H41 120.0
C42 C41 C40 120.0
C42 C41 H41 120.0
C43 C42 H42 120.0
C41 C42 C43 120.0
C41 C42 H42 120.0

loop_
_geom_bond_atom_site_label_1
_geom_bond_atom_site_label_2
_geom_bond_distance
Zn1 O1 2.234(3)
Zn1 O2 2.253(3)
Zn1 C1 2.035(4)
Zn1 H 1.40(6)
S2 O2 1.436(3)
S2 N3 1.564(4)
S2 O4 1.421(4)
S2 C30 1.835(6)
S1 O1 1.437(3)
S1 O3 1.421(4)
S1 N3 1.565(4)
S1 C31 1.843(6)
Cl2 C37 1.712(7)
Cl1 C32 1.710(6)
N2 C1 1.339(6)
N2 C5 1.484(5)
N2 C18 1.445(6)
N1 C1 1.325(6)
N1 C6 1.453(6)
N1 C2 1.510(5)
F1 C31 1.313(7)
F4 C30 1.313(7)
F2 C31 1.306(8)
F6 C30 1.314(6)
C6 C7 1.403(6)
C6 C11 1.409(6)
F5 C30 1.328(7)
C5 H5A 0.9700
C5 H5B 0.9700
C5 C4 1.521(6)
F3 C31 1.313(6)
C7 C8 1.389(7)
C7 C12 1.520(7)
C23 C22 1.393(7)
C23 C27 1.517(7)
C23 C18 1.416(7)
C15 H15 0.9800
C15 C11 1.536(7)
C15 C17 1.523(7)
C15 C16 1.512(7)
C24 H24 0.9800
C24 C19 1.524(7)
C24 C26 1.537(7)
C24 C25 1.533(6)
C2 H2A 0.9700
C2 H2B 0.9700
C2 C3 1.511(6)
C11 C10 1.376(7)
C22 H22 0.9300
C22 C21 1.374(7)
C3 H3A 0.9700
C3 H3B 0.9700
C3 C4 1.527(7)
C8 H8 0.9300
C8 C9 1.378(7)
C27 H27 0.9800
C27 C29 1.517(7)
C27 C28 1.525(7)
C19 C18 1.393(7)
C19 C20 1.389(7)
C20 H20 0.9300
C20 C21 1.370(8)
C10 H10 0.9300
C10 C9 1.381(7)
C12 H12 0.9800
C12 C13 1.540(7)
C12 C14 1.532(6)
C9 H9 0.9300
C29 H29A 0.9600
C29 H29B 0.9600
C29 H29C 0.9600
C13 H13A 0.9600
C13 H13B 0.9600
C13 H13C 0.9600
C17 H17A 0.9600
C17 H17B 0.9600
C17 H17C 0.9600
C21 H21 0.9300
C4 H4A 0.9700
C4 H4B 0.9700
C26 H26A 0.9600
C26 H26B 0.9600
C26 H26C 0.9600
C25 H25A 0.9600
C25 H25B 0.9600
C25 H25C 0.9600
C37 C36 1.386(8)
C37 C32 1.391(8)
C14 H14A 0.9600
C14 H14B 0.9600
C14 H14C 0.9600
C28 H28A 0.9600
C28 H28B 0.9600
C28 H28C 0.9600
C36 H36 0.9300
C36 C35 1.402(9)
C32 C33 1.376(9)
C35 H35 0.9300
C35 C34 1.370(8)
C16 H16A 0.9600
C16 H16B 0.9600
C16 H16C 0.9600
C34 H34 0.9300
C34 C33 1.386(9)
C33 H33 0.9300
Cl3 C39 1.667(8)
Cl4 C38 1.715(9)
C43 H43 0.9300
C43 C38 1.3900
C43 C42 1.3900
C38 C39 1.3900
C39 C40 1.3900
C40 H40 0.9300
C40 C41 1.3900
C41 H41 0.9300
C41 C42 1.3900
C42 H42 0.9300

loop_
_diffrn_oxdiff_twin_id
_diffrn_oxdiff_twin_ratio
_diffrn_oxdiff_twin_reflns_isolated
_diffrn_oxdiff_twin_reflns_overlapped
1 0.6077 13717 9379
2 0.3923 13410 9379

loop_
_twin_individual_id
_twin_individual_mass_fraction_refined
1 0.60(4)
2 0.377(14)
3 0.02(4)
